data_1547623
loop_
_publ_author_name
'Osuka, Atsuhiro'
'Fujimoto, Keisuke'

_publ_section_title
;
 Effective stabilization of a planar phosphorus(III) center embedded in a
 porphyrin-based fused aromatic skeleton
;
_journal_name_full 'Chem. Sci.'
_journal_paper_doi 10.1039/C7SC03882H
_journal_year 2017
_chemical_formula_moiety 'C82 H71 N6 Ni O5 P S2, C Cl2, 0.5(C H2 Cl2), 0.317(O), 1.68(C O), 0.59(C H3 O)'
_chemical_formula_sum 'C85.77 H73.77 Cl3 N6 Ni O7.59 P S2'
_chemical_formula_weight 1570.17
_space_group_crystal_system monoclinic
_space_group_IT_number 14
_space_group_name_Hall '-P 2ybc'
_space_group_name_H-M_alt 'P 1 21/c 1'
_symmetry_space_group_name_Hall '-P 2ybc'
_symmetry_space_group_name_H-M 'P 1 21/c 1'
_atom_sites_solution_hydrogens geom
_audit_creation_method SHELXL-2014/7
_audit_update_record
;
2017-09-01 deposited with the CCDC.
2017-10-06 downloaded from the CCDC.
;
_cell_angle_alpha 90
_cell_angle_beta 101.374(3)
_cell_angle_gamma 90
_cell_formula_units_Z 4
_cell_length_a 15.0591(17)
_cell_length_b 27.873(3)
_cell_length_c 18.771(2)
_cell_measurement_reflns_used 4898
_cell_measurement_temperature 93(2)
_cell_measurement_theta_max 68.2
_cell_measurement_theta_min 31.2
_cell_volume 7724.2(15)
_computing_structure_refinement 'SHELXL-2014/7 (Sheldrick, 2014)'
_diffrn_ambient_temperature 93(2)
_diffrn_detector_area_resol_mean 5.8140
_diffrn_measured_fraction_theta_full 0.968
_diffrn_measured_fraction_theta_max 0.967
_diffrn_measurement_device_type 'Rigaku XtaLAB P200'
_diffrn_measurement_method \w
_diffrn_radiation_type CuK\a
_diffrn_radiation_wavelength 1.54187
_diffrn_reflns_av_R_equivalents 0.0355
_diffrn_reflns_av_unetI/netI 0.0292
_diffrn_reflns_Laue_measured_fraction_full 0.968
_diffrn_reflns_Laue_measured_fraction_max 0.967
_diffrn_reflns_limit_h_max 17
_diffrn_reflns_limit_h_min -18
_diffrn_reflns_limit_k_max 33
_diffrn_reflns_limit_k_min -30
_diffrn_reflns_limit_l_max 21
_diffrn_reflns_limit_l_min -22
_diffrn_reflns_number 50140
_diffrn_reflns_point_group_measured_fraction_full 0.968
_diffrn_reflns_point_group_measured_fraction_max 0.967
_diffrn_reflns_theta_full 67.687
_diffrn_reflns_theta_max 68.346
_diffrn_reflns_theta_min 6.772
_exptl_absorpt_coefficient_mu 2.507
_exptl_absorpt_correction_T_max 1.000
_exptl_absorpt_correction_T_min 0.736
_exptl_absorpt_correction_type multi-scan
_exptl_absorpt_process_details 'REQAB (Rigaku, 1998)'
_exptl_crystal_colour Green
_exptl_crystal_density_diffrn 1.350
_exptl_crystal_description Prism
_exptl_crystal_F_000 3269
_exptl_crystal_size_max 0.300
_exptl_crystal_size_mid 0.260
_exptl_crystal_size_min 0.020
_refine_diff_density_max 1.673
_refine_diff_density_min -1.535
_refine_diff_density_rms 0.118
_refine_ls_extinction_method none
_refine_ls_goodness_of_fit_ref 1.067
_refine_ls_hydrogen_treatment constr
_refine_ls_matrix_type full
_refine_ls_number_parameters 1005
_refine_ls_number_reflns 13707
_refine_ls_number_restraints 77
_refine_ls_restrained_S_all 1.074
_refine_ls_R_factor_all 0.0941
_refine_ls_R_factor_gt 0.0809
_refine_ls_shift/su_max 0.013
_refine_ls_shift/su_mean 0.000
_refine_ls_structure_factor_coef Fsqd
_refine_ls_weighting_details 'w=1/[\s^2^(Fo^2^)+(0.1410P)^2^+19.1738P] where P=(Fo^2^+2Fc^2^)/3'
_refine_ls_weighting_scheme calc
_refine_ls_wR_factor_gt 0.2261
_refine_ls_wR_factor_ref 0.2385
_reflns_Friedel_coverage 0.000
_reflns_number_gt 11240
_reflns_number_total 13707
_reflns_threshold_expression 'I > 2\s(I)'
_cod_data_source_file c7sc03882h2.cif
_cod_data_source_block 1117kf
_cod_database_code 1547623
_shelx_shelxl_version_number 2014/7
_shelx_space_group_comment
;
The symmetry employed for this shelxl refinement is uniquely defined
by the following loop, which should always be used as a source of
symmetry information in preference to the above space-group names.
They are only intended as comments.
;
_shelx_estimated_absorpt_t_min 0.520
_shelx_estimated_absorpt_t_max 0.952

loop_
_space_group_symop_operation_xyz
'x, y, z'
'-x, y+1/2, -z+1/2'
'-x, -y, -z'
'x, -y-1/2, z-1/2'

loop_
_atom_site_label
_atom_site_type_symbol
_atom_site_fract_x
_atom_site_fract_y
_atom_site_fract_z
_atom_site_U_iso_or_equiv
_atom_site_adp_type
_atom_site_occupancy
_atom_site_site_symmetry_order
_atom_site_calc_flag
_atom_site_refinement_flags_posn
_atom_site_refinement_flags_adp
_atom_site_refinement_flags_occupancy
_atom_site_disorder_assembly
_atom_site_disorder_group
Ni1 Ni 0.60412(4) 0.60057(2) 0.36375(3) 0.02036(19) Uani 1 1 d . . . . .
N1 N 0.6328(2) 0.65278(11) 0.43317(17) 0.0214(7) Uani 1 1 d . . . . .
N2 N 0.7215(2) 0.60861(11) 0.33845(17) 0.0214(7) Uani 1 1 d . . . . .
N3 N 0.5746(2) 0.54882(11) 0.29405(17) 0.0229(7) Uani 1 1 d . . . . .
N4 N 0.4875(2) 0.59200(11) 0.39140(17) 0.0217(7) Uani 1 1 d . . . . .
N5 N 0.6077(2) 0.78150(12) 0.60414(18) 0.0242(7) Uani 1 1 d . . . . .
N6 N 0.2879(2) 0.59369(13) 0.56393(19) 0.0288(8) Uani 1 1 d . . . . .
O1 O 0.7134(2) 0.81010(11) 0.71528(17) 0.0334(7) Uani 1 1 d . . . . .
O2 O 0.74295(19) 0.73190(11) 0.66176(16) 0.0318(7) Uani 1 1 d . . . . .
O3 O 0.35168(19) 0.51099(11) 0.55212(18) 0.0350(7) Uani 1 1 d . . . . .
O4 O 0.2506(2) 0.52553(11) 0.63786(17) 0.0362(7) Uani 1 1 d . . . . .
O8 O 0.34057(18) 0.72972(10) 0.43073(16) 0.0293(6) Uani 1 1 d . . . . .
P1 P 0.40444(6) 0.70508(4) 0.49064(5) 0.0226(2) Uani 1 1 d . . . . .
S1 S 0.68119(6) 0.76582(4) 0.68173(5) 0.0267(2) Uani 1 1 d . . . . .
S2 S 0.27401(7) 0.53361(4) 0.56919(6) 0.0294(2) Uani 1 1 d . . . . .
C1 C 0.5734(2) 0.67663(13) 0.4671(2) 0.0211(8) Uani 1 1 d . . . . .
C2 C 0.6189(3) 0.71331(14) 0.5164(2) 0.0226(8) Uani 1 1 d . . . . .
C3 C 0.7081(3) 0.71150(14) 0.5106(2) 0.0237(8) Uani 1 1 d . . . . .
H1 H 0.7560 0.7305 0.5368 0.028 Uiso 1 1 calc R U . . .
C4 C 0.7156(2) 0.67548(14) 0.4577(2) 0.0235(8) Uani 1 1 d . . . . .
C5 C 0.7937(3) 0.66730(14) 0.4308(2) 0.0239(8) Uani 1 1 d . . . . .
C6 C 0.7938(3) 0.63616(14) 0.3730(2) 0.0240(8) Uani 1 1 d . . . . .
C7 C 0.8687(3) 0.63222(15) 0.3359(2) 0.0286(9) Uani 1 1 d . . . . .
H2 H 0.9263 0.6470 0.3497 0.034 Uiso 1 1 calc R U . . .
C8 C 0.8412(3) 0.60342(15) 0.2778(2) 0.0274(9) Uani 1 1 d . . . . .
H3 H 0.8756 0.5946 0.2425 0.033 Uiso 1 1 calc R U . . .
C9 C 0.7506(3) 0.58869(14) 0.2795(2) 0.0242(8) Uani 1 1 d . . . . .
C10 C 0.7025(3) 0.55580(14) 0.2303(2) 0.0232(8) Uani 1 1 d . . . . .
C11 C 0.6211(3) 0.53584(14) 0.2404(2) 0.0237(8) Uani 1 1 d . . . . .
C12 C 0.5757(3) 0.49730(15) 0.1975(2) 0.0272(9) Uani 1 1 d . . . . .
H4 H 0.5930 0.4829 0.1565 0.033 Uiso 1 1 calc R U . . .
C13 C 0.5032(3) 0.48525(15) 0.2266(2) 0.0278(9) Uani 1 1 d . . . . .
H5 H 0.4613 0.4601 0.2108 0.033 Uiso 1 1 calc R U . . .
C14 C 0.5018(3) 0.51753(14) 0.2856(2) 0.0243(8) Uani 1 1 d . . . . .
C15 C 0.4327(3) 0.51847(14) 0.3253(2) 0.0247(8) Uani 1 1 d . . . . .
C16 C 0.4285(3) 0.55367(14) 0.3761(2) 0.0248(8) Uani 1 1 d . . . . .
C17 C 0.3576(3) 0.55758(15) 0.4174(2) 0.0260(8) Uani 1 1 d . . . . .
H6 H 0.3094 0.5355 0.4168 0.031 Uiso 1 1 calc R U . . .
C88 C 0.3720(3) 0.59829(14) 0.4571(2) 0.0244(8) Uani 1 1 d . . . . .
C19 C 0.4502(2) 0.62049(14) 0.4360(2) 0.0226(8) Uani 1 1 d . . . . .
C20 C 0.4839(2) 0.66494(14) 0.4629(2) 0.0218(8) Uani 1 1 d . . . . .
C21 C 0.5683(3) 0.74371(14) 0.5569(2) 0.0234(8) Uani 1 1 d . . . . .
C22 C 0.4763(3) 0.74693(14) 0.5452(2) 0.0237(8) Uani 1 1 d . . . . .
C23 C 0.4526(3) 0.79113(14) 0.5781(2) 0.0248(8) Uani 1 1 d . . . . .
C24 C 0.5336(3) 0.81126(15) 0.6153(2) 0.0257(8) Uani 1 1 d . . . . .
C25 C 0.5353(3) 0.85390(15) 0.6532(2) 0.0311(9) Uani 1 1 d . . . . .
H7 H 0.5904 0.8668 0.6796 0.037 Uiso 1 1 calc R U . . .
C26 C 0.4535(3) 0.87704(16) 0.6510(3) 0.0348(10) Uani 1 1 d . . . . .
H8 H 0.4523 0.9061 0.6773 0.042 Uiso 1 1 calc R U . . .
C27 C 0.3728(3) 0.85871(16) 0.6112(3) 0.0329(10) Uani 1 1 d . . . . .
H9 H 0.3181 0.8760 0.6094 0.039 Uiso 1 1 calc R U . . .
C28 C 0.3708(3) 0.81575(15) 0.5741(2) 0.0291(9) Uani 1 1 d . . . . .
H10 H 0.3157 0.8034 0.5468 0.035 Uiso 1 1 calc R U . . .
C29 C 0.3362(3) 0.61840(14) 0.5178(2) 0.0250(8) Uani 1 1 d . . . . .
C30 C 0.3495(3) 0.66486(15) 0.5423(2) 0.0259(8) Uani 1 1 d . . . . .
C31 C 0.3078(3) 0.67079(16) 0.6043(2) 0.0285(9) Uani 1 1 d . . . . .
C32 C 0.2683(3) 0.62692(16) 0.6162(2) 0.0310(9) Uani 1 1 d . . . . .
C33 C 0.2191(4) 0.62139(18) 0.6714(3) 0.0413(11) Uani 1 1 d . . . . .
H11 H 0.1916 0.5916 0.6788 0.050 Uiso 1 1 calc R U . . .
C34 C 0.2116(4) 0.6603(2) 0.7145(3) 0.0476(13) Uani 1 1 d . . . . .
H12 H 0.1776 0.6573 0.7519 0.057 Uiso 1 1 calc R U . . .
C35 C 0.2527(4) 0.70413(18) 0.7049(3) 0.0422(11) Uani 1 1 d . . . . .
H13 H 0.2473 0.7303 0.7362 0.051 Uiso 1 1 calc R U . . .
C36 C 0.3014(3) 0.70965(16) 0.6500(2) 0.0322(9) Uani 1 1 d . . . . .
H14 H 0.3298 0.7393 0.6436 0.039 Uiso 1 1 calc R U . . .
C37 C 0.6112(3) 0.73676(15) 0.7332(2) 0.0283(9) Uani 1 1 d . . . . .
C38 C 0.5776(3) 0.76173(17) 0.7861(3) 0.0372(10) Uani 1 1 d . . . . .
H15 H 0.5926 0.7945 0.7957 0.045 Uiso 1 1 calc R U . . .
C39 C 0.5218(4) 0.73785(19) 0.8245(3) 0.0426(11) Uani 1 1 d . . . . .
H16 H 0.4976 0.7548 0.8603 0.051 Uiso 1 1 calc R U . . .
C40 C 0.5000(3) 0.68973(18) 0.8122(3) 0.0398(11) Uani 1 1 d . . . . .
C41 C 0.5331(4) 0.66626(17) 0.7582(3) 0.0444(12) Uani 1 1 d . . . . .
H17 H 0.5169 0.6337 0.7478 0.053 Uiso 1 1 calc R U . . .
C42 C 0.5890(3) 0.68891(16) 0.7190(3) 0.0373(10) Uani 1 1 d . . . . .
H18 H 0.6122 0.6720 0.6826 0.045 Uiso 1 1 calc R U . . .
C43 C 0.4401(4) 0.6643(2) 0.8569(3) 0.0574(15) Uani 1 1 d . . . . .
H19 H 0.4236 0.6867 0.8923 0.086 Uiso 1 1 calc R U . . .
H20 H 0.3851 0.6526 0.8247 0.086 Uiso 1 1 calc R U . . .
H21 H 0.4732 0.6371 0.8826 0.086 Uiso 1 1 calc R U . . .
C44 C 0.1799(3) 0.52258(15) 0.4992(2) 0.0288(9) Uani 1 1 d . . . . .
C45 C 0.1031(3) 0.55124(18) 0.4921(3) 0.0378(10) Uani 1 1 d . . . . .
H22 H 0.1008 0.5771 0.5247 0.045 Uiso 1 1 calc R U . . .
C46 C 0.0300(3) 0.54152(19) 0.4366(3) 0.0420(11) Uani 1 1 d . . . . .
H23 H -0.0231 0.5607 0.4316 0.050 Uiso 1 1 calc R U . . .
C47 C 0.0331(3) 0.50419(16) 0.3884(2) 0.0334(10) Uani 1 1 d . . . . .
C48 C 0.1099(3) 0.47644(16) 0.3966(3) 0.0344(10) Uani 1 1 d . . . . .
H24 H 0.1124 0.4511 0.3632 0.041 Uiso 1 1 calc R U . . .
C49 C 0.1839(3) 0.48450(16) 0.4526(3) 0.0344(10) Uani 1 1 d . . . . .
H25 H 0.2358 0.4644 0.4587 0.041 Uiso 1 1 calc R U . . .
C50 C -0.0452(4) 0.49365(19) 0.3265(3) 0.0445(12) Uani 1 1 d . . . . .
H26 H -0.0945 0.5164 0.3279 0.067 Uiso 1 1 calc R U . . .
H27 H -0.0251 0.4969 0.2801 0.067 Uiso 1 1 calc R U . . .
H28 H -0.0668 0.4609 0.3312 0.067 Uiso 1 1 calc R U . . .
C51 C 0.8773(3) 0.69654(15) 0.4592(2) 0.0250(8) Uani 1 1 d . . . . .
C52 C 0.9410(3) 0.68033(16) 0.5187(2) 0.0318(9) Uani 1 1 d . . . . .
C53 C 1.0195(3) 0.70748(19) 0.5424(3) 0.0509(14) Uani 1 1 d . . . . .
H29 H 1.0631 0.6967 0.5829 0.061 Uiso 1 1 calc R U . . .
C54 C 1.0350(4) 0.7496(2) 0.5080(4) 0.0602(17) Uani 1 1 d . . . . .
C55 C 0.9696(3) 0.76540(17) 0.4497(3) 0.0423(12) Uani 1 1 d . . . . .
H30 H 0.9793 0.7946 0.4262 0.051 Uiso 1 1 calc R U . . .
C56 C 0.8908(3) 0.73972(15) 0.4251(2) 0.0301(9) Uani 1 1 d . . . . .
C57 C 0.9264(3) 0.63507(17) 0.5573(3) 0.0374(10) Uani 1 1 d . . . . .
H31 H 0.9780 0.6296 0.5974 0.056 Uiso 1 1 calc R U . . .
H32 H 0.8708 0.6378 0.5768 0.056 Uiso 1 1 calc R U . . .
H33 H 0.9209 0.6081 0.5233 0.056 Uiso 1 1 calc R U . . .
C58 C 1.1232(5) 0.7773(3) 0.5314(6) 0.100(3) Uani 1 1 d . . . . .
H34 H 1.1221 0.8060 0.5012 0.150 Uiso 1 1 calc R U . . .
H35 H 1.1298 0.7868 0.5825 0.150 Uiso 1 1 calc R U . . .
H36 H 1.1743 0.7569 0.5257 0.150 Uiso 1 1 calc R U . . .
C59 C 0.8220(3) 0.75841(16) 0.3620(3) 0.0359(10) Uani 1 1 d . . . . .
H37 H 0.7706 0.7362 0.3515 0.054 Uiso 1 1 calc R U . . .
H38 H 0.8008 0.7900 0.3742 0.054 Uiso 1 1 calc R U . . .
H39 H 0.8499 0.7612 0.3192 0.054 Uiso 1 1 calc R U . . .
C60 C 0.7392(3) 0.54282(15) 0.1647(2) 0.0257(8) Uani 1 1 d . . . . .
C61 C 0.7706(3) 0.49642(15) 0.1546(2) 0.0263(8) Uani 1 1 d . . . . .
H40 H 0.7707 0.4728 0.1911 0.032 Uiso 1 1 calc R U . . .
C62 C 0.8015(3) 0.48455(16) 0.0919(2) 0.0292(9) Uani 1 1 d . . . . .
C63 C 0.8008(3) 0.51967(16) 0.0393(2) 0.0329(9) Uani 1 1 d . . . . .
H41 H 0.8202 0.5116 -0.0043 0.039 Uiso 1 1 calc R U . . .
C64 C 0.7725(3) 0.56660(17) 0.0487(3) 0.0379(10) Uani 1 1 d . . . . .
C65 C 0.7419(3) 0.57753(16) 0.1122(2) 0.0313(9) Uani 1 1 d . . . . .
H42 H 0.7225 0.6093 0.1196 0.038 Uiso 1 1 calc R U . . .
C66 C 0.8349(3) 0.43293(17) 0.0821(3) 0.0358(10) Uani 1 1 d . . . . .
C67 C 0.7573(4) 0.39768(18) 0.0847(3) 0.0469(12) Uani 1 1 d . . . . .
H43 H 0.7371 0.4013 0.1309 0.070 Uiso 1 1 calc R U . . .
H44 H 0.7068 0.4045 0.0444 0.070 Uiso 1 1 calc R U . . .
H45 H 0.7786 0.3648 0.0804 0.070 Uiso 1 1 calc R U . . .
C68 C 0.9143(4) 0.4211(2) 0.1447(3) 0.0494(13) Uani 1 1 d . . . . .
H46 H 0.8952 0.4253 0.1912 0.074 Uiso 1 1 calc R U . . .
H47 H 0.9333 0.3878 0.1402 0.074 Uiso 1 1 calc R U . . .
H48 H 0.9652 0.4426 0.1425 0.074 Uiso 1 1 calc R U . . .
C69 C 0.8646(4) 0.4263(2) 0.0098(3) 0.0526(14) Uani 1 1 d . . . . .
H49 H 0.9142 0.4486 0.0070 0.079 Uiso 1 1 calc R U . . .
H50 H 0.8852 0.3933 0.0059 0.079 Uiso 1 1 calc R U . . .
H51 H 0.8134 0.4330 -0.0300 0.079 Uiso 1 1 calc R U . . .
C70 C 0.7739(5) 0.6041(2) -0.0110(3) 0.0605(17) Uani 1 1 d . . . . .
C71 C 0.7470(12) 0.6535(3) 0.0113(6) 0.167(7) Uani 1 1 d . . . . .
H52 H 0.6876 0.6516 0.0251 0.250 Uiso 1 1 calc R U . . .
H53 H 0.7921 0.6649 0.0527 0.250 Uiso 1 1 calc R U . . .
H54 H 0.7438 0.6757 -0.0296 0.250 Uiso 1 1 calc R U . . .
C72 C 0.7027(5) 0.5886(3) -0.0804(4) 0.077(2) Uani 1 1 d . . . . .
H55 H 0.7184 0.5567 -0.0961 0.115 Uiso 1 1 calc R U . . .
H56 H 0.6421 0.5877 -0.0687 0.115 Uiso 1 1 calc R U . . .
H57 H 0.7034 0.6118 -0.1196 0.115 Uiso 1 1 calc R U . . .
C73 C 0.8656(5) 0.6051(2) -0.0330(4) 0.0699(19) Uani 1 1 d . . . . .
H58 H 0.8810 0.5727 -0.0470 0.105 Uiso 1 1 calc R U . . .
H59 H 0.8634 0.6270 -0.0742 0.105 Uiso 1 1 calc R U . . .
H60 H 0.9117 0.6162 0.0081 0.105 Uiso 1 1 calc R U . . .
C74 C 0.3573(3) 0.48201(14) 0.3090(2) 0.0243(8) Uani 1 1 d . . . . .
C75 C 0.3591(3) 0.44115(14) 0.3518(2) 0.0260(8) Uani 1 1 d . . . . .
C76 C 0.2884(3) 0.40773(14) 0.3354(2) 0.0262(8) Uani 1 1 d . . . . .
H61 H 0.2888 0.3803 0.3656 0.031 Uiso 1 1 calc R U . . .
C77 C 0.2181(3) 0.41359(15) 0.2765(2) 0.0270(8) Uani 1 1 d . . . . .
C78 C 0.2166(3) 0.45509(16) 0.2346(2) 0.0306(9) Uani 1 1 d . . . . .
H62 H 0.1676 0.4601 0.1949 0.037 Uiso 1 1 calc R U . . .
C79 C 0.2852(3) 0.48939(15) 0.2496(2) 0.0284(9) Uani 1 1 d . . . . .
C80 C 0.4341(3) 0.43246(17) 0.4165(3) 0.0360(10) Uani 1 1 d . . . . .
H63 H 0.4235 0.4020 0.4395 0.054 Uiso 1 1 calc R U . . .
H64 H 0.4923 0.4311 0.4006 0.054 Uiso 1 1 calc R U . . .
H65 H 0.4354 0.4586 0.4516 0.054 Uiso 1 1 calc R U . . .
C81 C 0.1440(3) 0.37661(16) 0.2572(3) 0.0344(10) Uani 1 1 d . . . . .
H66 H 0.1007 0.3872 0.2141 0.052 Uiso 1 1 calc R U . . .
H67 H 0.1705 0.3458 0.2472 0.052 Uiso 1 1 calc R U . . .
H68 H 0.1127 0.3728 0.2980 0.052 Uiso 1 1 calc R U . . .
C82 C 0.2817(3) 0.53300(17) 0.2017(3) 0.0412(11) Uani 1 1 d . . . . .
H69 H 0.3344 0.5534 0.2195 0.062 Uiso 1 1 calc R U . . .
H70 H 0.2821 0.5229 0.1518 0.062 Uiso 1 1 calc R U . . .
H71 H 0.2261 0.5511 0.2027 0.062 Uiso 1 1 calc R U . . .
Cl1 Cl 0.4749(7) 0.5498(4) 0.9947(6) 0.143(5) Uani 0.5 1 d D U P A -1
Cl2 Cl 0.5040(5) 0.4479(2) 0.9987(4) 0.0644(14) Uani 0.5 1 d D U P A -1
C83 C 0.4439(9) 0.4967(4) 1.0113(7) 0.069(4) Uani 0.5 1 d D U P A -1
H72 H 0.3824 0.4921 0.9818 0.082 Uiso 0.5 1 calc R U P A -1
H73 H 0.4377 0.4964 1.0628 0.082 Uiso 0.5 1 calc R U P A -1
O9 O 0.2959(7) 0.6680(2) 0.2690(3) 0.142(3) Uani 1 1 d D U . . .
C84 C 0.2515(6) 0.6960(3) 0.3054(4) 0.076(2) Uani 1 1 d D U . . .
C86 C 0.1249(6) 0.6654(5) 0.4114(6) 0.060(3) Uani 0.591(7) 1 d . U P B 1
H81 H 0.1598 0.6545 0.4583 0.090 Uiso 0.591(7) 1 calc R U P B 1
H82 H 0.0604 0.6665 0.4135 0.090 Uiso 0.591(7) 1 calc R U P B 1
H83 H 0.1454 0.6975 0.4007 0.090 Uiso 0.591(7) 1 calc R U P B 1
O10 O 0.1383(6) 0.6329(4) 0.3557(6) 0.089(3) Uani 0.591(7) 1 d . U P B 1
Cl4 Cl 0.1202(5) 0.6334(3) 0.1568(4) 0.093(3) Uani 0.296(4) 1 d D . P B 1
Cl5 Cl 0.1077(8) 0.5865(4) 0.2814(6) 0.155(4) Uani 0.409(7) 1 d D . P B 2
Cl6 Cl 0.0012(6) 0.6582(4) 0.1672(6) 0.111(3) Uani 0.296(4) 1 d D . P B 3
Cl3 Cl 0.0094(2) 0.55343(18) 0.1512(2) 0.1625(15) Uani 1 1 d D . . . .
C85 C 0.0545(10) 0.6022(4) 0.1981(7) 0.228(10) Uani 1 1 d D . . . .
O11 O 0.0095(7) 0.7767(4) 0.2425(6) 0.034(2) Uiso 0.317(5) 1 d . . P C 1
O13 O 0.0382(7) 0.7876(3) 0.2834(6) 0.033(2) Uiso 0.317(5) 1 d D . P C 3
C91 C -0.0101(9) 0.7517(6) 0.2304(7) 0.029(3) Uiso 0.317(5) 1 d D . P C 3
O12 O -0.0538(8) 0.7103(4) 0.2115(6) 0.060(4) Uiso 0.366(10) 1 d D U P C 2
C90 C -0.0675(13) 0.7031(7) 0.1445(11) 0.067(5) Uiso 0.366(10) 1 d D U P C 2

loop_
_atom_site_aniso_label
_atom_site_aniso_U_11
_atom_site_aniso_U_22
_atom_site_aniso_U_33
_atom_site_aniso_U_23
_atom_site_aniso_U_13
_atom_site_aniso_U_12
Ni1 0.0198(3) 0.0186(3) 0.0208(4) -0.0006(2) -0.0007(3) -0.0019(2)
N1 0.0215(15) 0.0198(16) 0.0210(17) 0.0010(12) -0.0008(12) -0.0015(12)
N2 0.0209(15) 0.0194(16) 0.0211(17) -0.0005(12) -0.0025(12) 0.0002(12)
N3 0.0253(16) 0.0198(16) 0.0210(17) 0.0020(12) -0.0016(13) -0.0015(13)
N4 0.0235(15) 0.0204(16) 0.0191(16) 0.0005(12) -0.0014(12) -0.0032(13)
N5 0.0223(16) 0.0226(17) 0.0257(18) -0.0030(13) -0.0004(13) 0.0002(13)
N6 0.0272(17) 0.0283(19) 0.0293(19) 0.0001(14) 0.0017(14) -0.0062(14)
O1 0.0295(15) 0.0320(16) 0.0344(17) -0.0085(13) -0.0042(12) -0.0051(12)
O2 0.0244(14) 0.0371(17) 0.0310(16) -0.0056(13) -0.0017(12) 0.0059(12)
O3 0.0272(15) 0.0339(17) 0.0418(18) 0.0101(13) 0.0017(13) 0.0020(12)
O4 0.0354(16) 0.0354(17) 0.0358(18) 0.0085(13) 0.0019(13) -0.0032(13)
O8 0.0255(14) 0.0283(15) 0.0302(16) 0.0016(12) -0.0041(11) 0.0012(12)
P1 0.0193(4) 0.0215(5) 0.0250(5) -0.0006(4) -0.0006(4) -0.0008(4)
S1 0.0227(5) 0.0279(5) 0.0266(5) -0.0054(4) -0.0025(4) 0.0003(4)
S2 0.0264(5) 0.0278(5) 0.0318(6) 0.0058(4) 0.0004(4) -0.0026(4)
C1 0.0223(18) 0.0196(19) 0.0192(19) 0.0029(14) -0.0010(14) -0.0017(14)
C2 0.0252(19) 0.0204(19) 0.0200(19) -0.0008(14) -0.0006(15) -0.0015(15)
C3 0.0205(18) 0.025(2) 0.024(2) -0.0016(15) -0.0010(15) -0.0037(15)
C4 0.0189(17) 0.023(2) 0.026(2) 0.0017(15) -0.0014(15) -0.0008(15)
C5 0.0217(18) 0.0219(19) 0.026(2) 0.0016(15) -0.0009(15) 0.0000(15)
C6 0.0221(18) 0.023(2) 0.026(2) 0.0038(15) 0.0017(15) 0.0013(15)
C7 0.0214(18) 0.029(2) 0.034(2) -0.0024(17) 0.0023(16) 0.0000(16)
C8 0.026(2) 0.026(2) 0.030(2) -0.0007(16) 0.0049(16) 0.0029(16)
C9 0.0253(19) 0.023(2) 0.023(2) 0.0012(15) 0.0005(15) 0.0012(15)
C10 0.0276(19) 0.0195(19) 0.020(2) 0.0002(14) -0.0017(15) 0.0020(15)
C11 0.0269(19) 0.0206(19) 0.020(2) 0.0002(14) -0.0029(15) 0.0004(15)
C12 0.031(2) 0.025(2) 0.022(2) -0.0041(15) -0.0018(16) -0.0018(16)
C13 0.033(2) 0.022(2) 0.025(2) -0.0034(16) -0.0028(16) -0.0047(16)
C14 0.0249(19) 0.0212(19) 0.024(2) 0.0000(15) -0.0020(15) -0.0014(15)
C15 0.0247(19) 0.0207(19) 0.025(2) 0.0040(15) -0.0040(15) -0.0032(15)
C16 0.0240(19) 0.023(2) 0.025(2) 0.0015(15) -0.0011(15) -0.0027(15)
C17 0.0201(18) 0.028(2) 0.027(2) 0.0007(16) -0.0025(15) -0.0056(15)
C88 0.0207(18) 0.025(2) 0.024(2) 0.0016(15) -0.0034(15) -0.0013(15)
C19 0.0200(17) 0.0218(19) 0.023(2) 0.0015(15) -0.0040(14) 0.0008(15)
C20 0.0212(17) 0.0199(19) 0.0214(19) 0.0019(14) -0.0022(14) 0.0002(15)
C21 0.0256(19) 0.0187(19) 0.024(2) -0.0002(15) 0.0014(15) -0.0037(15)
C22 0.0251(19) 0.0214(19) 0.023(2) 0.0000(15) 0.0000(15) -0.0016(15)
C23 0.0254(19) 0.0197(19) 0.028(2) 0.0026(15) 0.0031(16) -0.0008(15)
C24 0.0237(19) 0.025(2) 0.026(2) 0.0006(16) 0.0000(16) 0.0023(16)
C25 0.029(2) 0.026(2) 0.037(2) -0.0064(17) 0.0013(18) -0.0019(17)
C26 0.034(2) 0.025(2) 0.042(3) -0.0070(18) 0.0011(19) 0.0023(18)
C27 0.029(2) 0.026(2) 0.040(3) -0.0019(18) 0.0006(18) 0.0053(17)
C28 0.0241(19) 0.027(2) 0.032(2) 0.0003(17) -0.0025(17) 0.0018(16)
C29 0.0198(18) 0.025(2) 0.028(2) 0.0040(16) -0.0002(15) -0.0027(15)
C30 0.0214(18) 0.029(2) 0.025(2) 0.0015(16) -0.0001(15) -0.0017(16)
C31 0.0256(19) 0.030(2) 0.027(2) 0.0003(17) -0.0014(16) 0.0002(16)
C32 0.032(2) 0.035(2) 0.025(2) 0.0006(17) 0.0017(17) -0.0024(18)
C33 0.051(3) 0.036(3) 0.039(3) 0.001(2) 0.014(2) -0.009(2)
C34 0.062(3) 0.048(3) 0.037(3) 0.002(2) 0.022(2) -0.004(3)
C35 0.054(3) 0.038(3) 0.036(3) -0.008(2) 0.011(2) -0.003(2)
C36 0.038(2) 0.031(2) 0.027(2) 0.0001(17) 0.0036(18) -0.0024(18)
C37 0.031(2) 0.027(2) 0.024(2) -0.0032(16) -0.0007(16) 0.0018(17)
C38 0.044(3) 0.034(2) 0.034(3) -0.0115(19) 0.006(2) -0.005(2)
C39 0.050(3) 0.043(3) 0.037(3) -0.009(2) 0.012(2) 0.001(2)
C40 0.043(3) 0.041(3) 0.035(3) 0.006(2) 0.006(2) 0.004(2)
C41 0.059(3) 0.024(2) 0.052(3) 0.003(2) 0.018(3) 0.001(2)
C42 0.053(3) 0.024(2) 0.036(3) -0.0017(18) 0.010(2) 0.009(2)
C43 0.068(4) 0.052(3) 0.057(4) 0.010(3) 0.026(3) -0.001(3)
C44 0.026(2) 0.028(2) 0.030(2) 0.0021(17) 0.0018(17) -0.0029(16)
C45 0.033(2) 0.041(3) 0.037(3) -0.009(2) -0.0010(19) 0.005(2)
C46 0.033(2) 0.045(3) 0.043(3) -0.005(2) -0.004(2) 0.013(2)
C47 0.033(2) 0.035(2) 0.030(2) 0.0011(18) 0.0013(18) -0.0076(18)
C48 0.035(2) 0.028(2) 0.042(3) -0.0086(19) 0.0117(19) -0.0084(18)
C49 0.025(2) 0.024(2) 0.053(3) -0.0036(19) 0.0063(19) -0.0022(17)
C50 0.044(3) 0.044(3) 0.040(3) -0.004(2) -0.003(2) -0.004(2)
C51 0.0193(18) 0.025(2) 0.029(2) -0.0037(16) 0.0023(16) -0.0002(15)
C52 0.028(2) 0.031(2) 0.033(2) -0.0005(18) -0.0018(17) -0.0022(17)
C53 0.036(3) 0.044(3) 0.060(4) 0.010(2) -0.022(2) -0.010(2)
C54 0.033(3) 0.042(3) 0.092(5) 0.015(3) -0.023(3) -0.016(2)
C55 0.034(2) 0.027(2) 0.061(3) 0.007(2) -0.003(2) -0.0062(19)
C56 0.025(2) 0.027(2) 0.037(2) -0.0002(17) 0.0006(17) 0.0006(16)
C57 0.033(2) 0.038(3) 0.036(3) 0.007(2) -0.0054(19) -0.0037(19)
C58 0.054(4) 0.070(5) 0.147(8) 0.037(5) -0.048(5) -0.037(4)
C59 0.038(2) 0.027(2) 0.038(3) 0.0032(18) -0.0041(19) -0.0032(18)
C60 0.0237(19) 0.025(2) 0.026(2) -0.0053(16) -0.0008(15) -0.0016(16)
C61 0.0271(19) 0.025(2) 0.024(2) -0.0014(16) -0.0016(16) 0.0016(16)
C62 0.025(2) 0.031(2) 0.029(2) -0.0066(17) -0.0003(16) -0.0004(17)
C63 0.035(2) 0.034(2) 0.030(2) -0.0054(18) 0.0082(18) 0.0015(18)
C64 0.046(3) 0.033(2) 0.037(3) 0.0023(19) 0.013(2) 0.002(2)
C65 0.039(2) 0.025(2) 0.032(2) -0.0025(17) 0.0104(18) 0.0019(18)
C66 0.040(2) 0.033(2) 0.032(2) -0.0052(18) 0.0016(19) 0.0084(19)
C67 0.054(3) 0.032(3) 0.052(3) -0.008(2) 0.006(2) 0.002(2)
C68 0.044(3) 0.041(3) 0.056(3) -0.007(2) -0.007(2) 0.014(2)
C69 0.073(4) 0.038(3) 0.050(3) -0.010(2) 0.020(3) 0.010(3)
C70 0.102(5) 0.037(3) 0.055(4) 0.011(2) 0.046(4) 0.016(3)
C71 0.39(2) 0.038(4) 0.124(8) 0.035(4) 0.181(12) 0.057(7)
C72 0.081(5) 0.102(6) 0.050(4) 0.037(4) 0.019(3) 0.033(4)
C73 0.104(5) 0.052(4) 0.065(4) -0.001(3) 0.045(4) -0.024(4)
C74 0.0242(19) 0.0216(19) 0.026(2) -0.0036(15) 0.0014(16) -0.0025(15)
C75 0.0234(19) 0.023(2) 0.029(2) 0.0000(16) 0.0002(16) 0.0012(15)
C76 0.0261(19) 0.0180(19) 0.034(2) 0.0002(16) 0.0047(17) -0.0006(15)
C77 0.0263(19) 0.024(2) 0.030(2) -0.0071(16) 0.0040(16) -0.0030(16)
C78 0.030(2) 0.031(2) 0.027(2) -0.0042(17) -0.0053(17) -0.0016(17)
C79 0.030(2) 0.023(2) 0.029(2) -0.0006(16) -0.0021(17) -0.0023(16)
C80 0.032(2) 0.032(2) 0.039(3) 0.0098(19) -0.0044(19) -0.0043(18)
C81 0.031(2) 0.032(2) 0.039(3) -0.0093(19) 0.0028(18) -0.0077(18)
C82 0.037(2) 0.034(3) 0.043(3) 0.010(2) -0.013(2) -0.006(2)
Cl1 0.104(6) 0.223(10) 0.087(5) -0.070(5) -0.020(4) 0.061(6)
Cl2 0.061(3) 0.060(2) 0.067(3) -0.0076(18) -0.003(2) -0.0105(19)
C83 0.062(7) 0.098(9) 0.043(6) -0.008(6) 0.003(5) -0.027(7)
O9 0.267(9) 0.092(4) 0.066(4) -0.006(3) 0.030(5) 0.081(5)
C84 0.095(5) 0.079(5) 0.048(4) -0.010(3) -0.004(3) 0.001(4)
C86 0.036(5) 0.094(8) 0.049(6) 0.017(5) 0.009(4) 0.021(5)
O10 0.057(5) 0.109(7) 0.102(7) 0.018(6) 0.016(4) -0.028(5)
Cl4 0.075(4) 0.122(6) 0.091(5) -0.047(4) 0.037(3) -0.034(4)
Cl5 0.192(9) 0.150(7) 0.146(8) 0.030(6) 0.086(7) -0.016(6)
Cl6 0.083(5) 0.113(7) 0.134(7) 0.002(5) 0.013(5) 0.002(4)
Cl3 0.122(2) 0.217(4) 0.152(3) -0.037(3) 0.036(2) -0.027(3)
C85 0.180(18) 0.28(3) 0.21(2) -0.11(2) 0.016(15) -0.052(17)

loop_
_atom_type_symbol
_atom_type_description
_atom_type_scat_dispersion_real
_atom_type_scat_dispersion_imag
_atom_type_scat_source
C C 0.0181 0.0091 'International Tables Vol C Tables 4.2.6.8 and 6.1.1.4'
H H 0.0000 0.0000 'International Tables Vol C Tables 4.2.6.8 and 6.1.1.4'
N N 0.0311 0.0180 'International Tables Vol C Tables 4.2.6.8 and 6.1.1.4'
O O 0.0492 0.0322 'International Tables Vol C Tables 4.2.6.8 and 6.1.1.4'
Ni Ni -3.0029 0.5091 'International Tables Vol C Tables 4.2.6.8 and 6.1.1.4'
P P 0.2955 0.4335 'International Tables Vol C Tables 4.2.6.8 and 6.1.1.4'
S S 0.3331 0.5567 'International Tables Vol C Tables 4.2.6.8 and 6.1.1.4'
Cl Cl 0.3639 0.7018 'International Tables Vol C Tables 4.2.6.8 and 6.1.1.4'

loop_
_geom_angle_atom_site_label_1
_geom_angle_atom_site_label_2
_geom_angle_atom_site_label_3
_geom_angle
N2 Ni1 N3 91.12(14)
N2 Ni1 N4 178.67(14)
N3 Ni1 N4 89.41(14)
N2 Ni1 N1 89.12(13)
N3 Ni1 N1 179.51(14)
N4 Ni1 N1 90.36(13)
C1 N1 C4 104.5(3)
C1 N1 Ni1 126.6(3)
C4 N1 Ni1 128.9(3)
C9 N2 C6 104.7(3)
C9 N2 Ni1 126.8(3)
C6 N2 Ni1 128.5(3)
C11 N3 C14 104.8(3)
C11 N3 Ni1 127.1(3)
C14 N3 Ni1 128.1(3)
C19 N4 C16 104.7(3)
C19 N4 Ni1 126.9(3)
C16 N4 Ni1 128.2(3)
C21 N5 C24 106.0(3)
C21 N5 S1 117.5(3)
C24 N5 S1 114.5(3)
C29 N6 C32 107.9(3)
C29 N6 S2 126.9(3)
C32 N6 S2 124.0(3)
O8 P1 C22 111.15(18)
O8 P1 C30 113.44(18)
C22 P1 C30 113.23(19)
O8 P1 C20 115.88(18)
C22 P1 C20 102.29(18)
C30 P1 C20 99.97(19)
O1 S1 O2 120.46(18)
O1 S1 N5 105.22(18)
O2 S1 N5 107.00(17)
O1 S1 C37 110.1(2)
O2 S1 C37 109.3(2)
N5 S1 C37 103.23(18)
O4 S2 O3 119.83(19)
O4 S2 N6 105.39(19)
O3 S2 N6 108.04(18)
O4 S2 C44 110.04(19)
O3 S2 C44 109.4(2)
N6 S2 C44 102.69(19)
N1 C1 C20 125.6(4)
N1 C1 C2 111.5(3)
C20 C1 C2 122.5(4)
C3 C2 C21 133.4(4)
C3 C2 C1 105.7(3)
C21 C2 C1 120.8(3)
C2 C3 C4 107.0(3)
C2 C3 H1 126.5
C4 C3 H1 126.5
C5 C4 N1 124.9(4)
C5 C4 C3 123.8(4)
N1 C4 C3 111.1(3)
C4 C5 C6 121.2(4)
C4 C5 C51 119.5(4)
C6 C5 C51 119.0(3)
N2 C6 C5 126.2(4)
N2 C6 C7 110.5(3)
C5 C6 C7 123.1(4)
C8 C7 C6 106.9(4)
C8 C7 H2 126.6
C6 C7 H2 126.6
C7 C8 C9 107.0(4)
C7 C8 H3 126.5
C9 C8 H3 126.5
N2 C9 C10 125.9(4)
N2 C9 C8 110.9(3)
C10 C9 C8 123.1(4)
C11 C10 C9 121.9(4)
C11 C10 C60 119.7(3)
C9 C10 C60 118.4(4)
N3 C11 C10 125.4(3)
N3 C11 C12 110.5(3)
C10 C11 C12 124.0(4)
C13 C12 C11 107.1(4)
C13 C12 H4 126.5
C11 C12 H4 126.5
C12 C13 C14 107.0(4)
C12 C13 H5 126.5
C14 C13 H5 126.5
N3 C14 C15 125.8(4)
N3 C14 C13 110.7(3)
C15 C14 C13 123.5(4)
C16 C15 C14 121.6(4)
C16 C15 C74 118.9(4)
C14 C15 C74 119.4(4)
C15 C16 N4 125.3(4)
C15 C16 C17 124.4(4)
N4 C16 C17 110.1(3)
C88 C17 C16 107.7(3)
C88 C17 H6 126.1
C16 C17 H6 126.1
C17 C88 C19 105.0(4)
C17 C88 C29 135.0(4)
C19 C88 C29 119.4(3)
N4 C19 C20 125.4(4)
N4 C19 C88 112.1(3)
C20 C19 C88 122.5(4)
C1 C20 C19 120.9(4)
C1 C20 P1 122.7(3)
C19 C20 P1 116.4(3)
C22 C21 N5 109.6(3)
C22 C21 C2 125.2(4)
N5 C21 C2 124.0(3)
C21 C22 C23 108.3(3)
C21 C22 P1 122.3(3)
C23 C22 P1 129.1(3)
C24 C23 C28 120.1(4)
C24 C23 C22 106.9(3)
C28 C23 C22 132.9(4)
C25 C24 C23 121.9(4)
C25 C24 N5 129.3(4)
C23 C24 N5 108.7(3)
C24 C25 C26 117.3(4)
C24 C25 H7 121.3
C26 C25 H7 121.3
C25 C26 C27 121.5(4)
C25 C26 H8 119.3
C27 C26 H8 119.3
C28 C27 C26 121.2(4)
C28 C27 H9 119.4
C26 C27 H9 119.4
C27 C28 C23 117.8(4)
C27 C28 H10 121.1
C23 C28 H10 121.1
C30 C29 N6 108.2(4)
C30 C29 C88 124.7(4)
N6 C29 C88 127.1(4)
C29 C30 C31 108.7(4)
C29 C30 P1 117.5(3)
C31 C30 P1 133.6(3)
C36 C31 C32 119.8(4)
C36 C31 C30 132.9(4)
C32 C31 C30 107.3(4)
C33 C32 C31 121.4(4)
C33 C32 N6 130.8(4)
C31 C32 N6 107.9(4)
C34 C33 C32 117.9(5)
C34 C33 H11 121.0
C32 C33 H11 121.0
C33 C34 C35 121.7(5)
C33 C34 H12 119.2
C35 C34 H12 119.2
C36 C35 C34 120.4(5)
C36 C35 H13 119.8
C34 C35 H13 119.8
C35 C36 C31 118.8(4)
C35 C36 H14 120.6
C31 C36 H14 120.6
C42 C37 C38 120.8(4)
C42 C37 S1 118.9(3)
C38 C37 S1 120.3(3)
C39 C38 C37 118.5(4)
C39 C38 H15 120.7
C37 C38 H15 120.7
C38 C39 C40 121.7(4)
C38 C39 H16 119.1
C40 C39 H16 119.1
C41 C40 C39 118.2(5)
C41 C40 C43 121.5(5)
C39 C40 C43 120.2(5)
C42 C41 C40 121.6(5)
C42 C41 H17 119.2
C40 C41 H17 119.2
C41 C42 C37 119.2(4)
C41 C42 H18 120.4
C37 C42 H18 120.4
C40 C43 H19 109.5
C40 C43 H20 109.5
H19 C43 H20 109.5
C40 C43 H21 109.5
H19 C43 H21 109.5
H20 C43 H21 109.5
C49 C44 C45 121.2(4)
C49 C44 S2 118.5(3)
C45 C44 S2 120.3(3)
C46 C45 C44 118.9(4)
C46 C45 H22 120.6
C44 C45 H22 120.6
C45 C46 C47 120.9(4)
C45 C46 H23 119.6
C47 C46 H23 119.6
C48 C47 C46 119.1(4)
C48 C47 C50 119.2(4)
C46 C47 C50 121.7(4)
C47 C48 C49 121.6(4)
C47 C48 H24 119.2
C49 C48 H24 119.2
C44 C49 C48 118.2(4)
C44 C49 H25 120.9
C48 C49 H25 120.9
C47 C50 H26 109.5
C47 C50 H27 109.5
H26 C50 H27 109.5
C47 C50 H28 109.5
H26 C50 H28 109.5
H27 C50 H28 109.5
C52 C51 C56 120.4(4)
C52 C51 C5 120.1(4)
C56 C51 C5 119.5(4)
C51 C52 C53 118.9(4)
C51 C52 C57 121.3(4)
C53 C52 C57 119.9(4)
C54 C53 C52 121.4(5)
C54 C53 H29 119.3
C52 C53 H29 119.3
C53 C54 C55 118.6(4)
C53 C54 C58 120.9(5)
C55 C54 C58 120.5(5)
C56 C55 C54 121.7(5)
C56 C55 H30 119.2
C54 C55 H30 119.2
C55 C56 C51 119.1(4)
C55 C56 C59 119.7(4)
C51 C56 C59 121.3(4)
C52 C57 H31 109.5
C52 C57 H32 109.5
H31 C57 H32 109.5
C52 C57 H33 109.5
H31 C57 H33 109.5
H32 C57 H33 109.5
C54 C58 H34 109.5
C54 C58 H35 109.5
H34 C58 H35 109.5
C54 C58 H36 109.5
H34 C58 H36 109.5
H35 C58 H36 109.5
C56 C59 H37 109.5
C56 C59 H38 109.5
H37 C59 H38 109.5
C56 C59 H39 109.5
H37 C59 H39 109.5
H38 C59 H39 109.5
C65 C60 C61 119.2(4)
C65 C60 C10 119.1(4)
C61 C60 C10 121.7(4)
C62 C61 C60 120.9(4)
C62 C61 H40 119.6
C60 C61 H40 119.6
C63 C62 C61 118.5(4)
C63 C62 C66 121.9(4)
C61 C62 C66 119.5(4)
C62 C63 C64 122.0(4)
C62 C63 H41 119.0
C64 C63 H41 119.0
C65 C64 C63 118.2(4)
C65 C64 C70 121.9(4)
C63 C64 C70 119.9(4)
C60 C65 C64 121.1(4)
C60 C65 H42 119.5
C64 C65 H42 119.5
C69 C66 C67 108.0(4)
C69 C66 C68 109.5(4)
C67 C66 C68 108.7(4)
C69 C66 C62 112.2(4)
C67 C66 C62 108.9(4)
C68 C66 C62 109.4(4)
C66 C67 H43 109.5
C66 C67 H44 109.5
H43 C67 H44 109.5
C66 C67 H45 109.5
H43 C67 H45 109.5
H44 C67 H45 109.5
C66 C68 H46 109.5
C66 C68 H47 109.5
H46 C68 H47 109.5
C66 C68 H48 109.5
H46 C68 H48 109.5
H47 C68 H48 109.5
C66 C69 H49 109.5
C66 C69 H50 109.5
H49 C69 H50 109.5
C66 C69 H51 109.5
H49 C69 H51 109.5
H50 C69 H51 109.5
C71 C70 C73 111.5(7)
C71 C70 C64 112.0(5)
C73 C70 C64 110.7(5)
C71 C70 C72 107.6(8)
C73 C70 C72 106.7(5)
C64 C70 C72 108.2(5)
C70 C71 H52 109.5
C70 C71 H53 109.5
H52 C71 H53 109.5
C70 C71 H54 109.5
H52 C71 H54 109.5
H53 C71 H54 109.5
C70 C72 H55 109.5
C70 C72 H56 109.5
H55 C72 H56 109.5
C70 C72 H57 109.5
H55 C72 H57 109.5
H56 C72 H57 109.5
C70 C73 H58 109.5
C70 C73 H59 109.5
H58 C73 H59 109.5
C70 C73 H60 109.5
H58 C73 H60 109.5
H59 C73 H60 109.5
C75 C74 C79 120.1(4)
C75 C74 C15 120.4(3)
C79 C74 C15 119.5(4)
C74 C75 C76 119.3(4)
C74 C75 C80 121.6(4)
C76 C75 C80 119.1(4)
C77 C76 C75 121.7(4)
C77 C76 H61 119.1
C75 C76 H61 119.1
C76 C77 C78 118.3(4)
C76 C77 C81 121.6(4)
C78 C77 C81 120.1(4)
C79 C78 C77 121.7(4)
C79 C78 H62 119.2
C77 C78 H62 119.2
C78 C79 C74 118.9(4)
C78 C79 C82 119.7(4)
C74 C79 C82 121.4(4)
C75 C80 H63 109.5
C75 C80 H64 109.5
H63 C80 H64 109.5
C75 C80 H65 109.5
H63 C80 H65 109.5
H64 C80 H65 109.5
C77 C81 H66 109.5
C77 C81 H67 109.5
H66 C81 H67 109.5
C77 C81 H68 109.5
H66 C81 H68 109.5
H67 C81 H68 109.5
C79 C82 H69 109.5
C79 C82 H70 109.5
H69 C82 H70 109.5
C79 C82 H71 109.5
H69 C82 H71 109.5
H70 C82 H71 109.5
Cl1 C83 Cl2 122.5(10)
Cl1 C83 H72 106.7
Cl2 C83 H72 106.7
Cl1 C83 H73 106.7
Cl2 C83 H73 106.7
H72 C83 H73 106.6
O10 C86 H81 109.5
O10 C86 H82 109.5
H81 C86 H82 109.5
O10 C86 H83 109.5
H81 C86 H83 109.5
H82 C86 H83 109.5
Cl4 C85 Cl3 113.8(9)
Cl5 C85 Cl3 110.3(8)
Cl3 C85 Cl6 115.1(8)

loop_
_geom_bond_atom_site_label_1
_geom_bond_atom_site_label_2
_geom_bond_distance
Ni1 N2 1.932(3)
Ni1 N3 1.939(3)
Ni1 N4 1.941(3)
Ni1 N1 1.944(3)
N1 C1 1.369(5)
N1 C4 1.392(5)
N2 C9 1.384(5)
N2 C6 1.384(5)
N3 C11 1.384(5)
N3 C14 1.385(5)
N4 C19 1.354(5)
N4 C16 1.383(5)
N5 C21 1.429(5)
N5 C24 1.439(5)
N5 S1 1.703(3)
N6 C29 1.416(5)
N6 C32 1.422(6)
N6 S2 1.693(4)
O1 S1 1.426(3)
O2 S1 1.427(3)
O3 S2 1.420(3)
O4 S2 1.420(3)
O8 P1 1.495(3)
P1 C22 1.773(4)
P1 C30 1.788(4)
P1 C20 1.789(4)
S1 C37 1.761(4)
S2 C44 1.759(4)
C1 C20 1.374(5)
C1 C2 1.456(5)
C2 C3 1.369(6)
C2 C21 1.451(6)
C3 C4 1.433(6)
C3 H1 0.9500
C4 C5 1.388(6)
C5 C6 1.390(6)
C5 C51 1.506(5)
C6 C7 1.441(6)
C7 C8 1.352(6)
C7 H2 0.9500
C8 C9 1.432(6)
C8 H3 0.9500
C9 C10 1.398(6)
C10 C11 1.391(6)
C10 C60 1.491(6)
C11 C12 1.433(5)
C12 C13 1.355(6)
C12 H4 0.9500
C13 C14 1.431(6)
C13 H5 0.9500
C14 C15 1.395(6)
C15 C16 1.379(6)
C15 C74 1.509(5)
C16 C17 1.441(6)
C17 C88 1.351(6)
C17 H6 0.9500
C88 C19 1.452(5)
C88 C29 1.465(6)
C19 C20 1.395(5)
C21 C22 1.363(6)
C22 C23 1.453(6)
C23 C24 1.398(6)
C23 C28 1.399(6)
C24 C25 1.382(6)
C25 C26 1.385(6)
C25 H7 0.9500
C26 C27 1.392(6)
C26 H8 0.9500
C27 C28 1.382(6)
C27 H9 0.9500
C28 H10 0.9500
C29 C30 1.376(6)
C30 C31 1.438(6)
C31 C36 1.397(6)
C31 C32 1.397(6)
C32 C33 1.395(7)
C33 C34 1.370(7)
C33 H11 0.9500
C34 C35 1.399(7)
C34 H12 0.9500
C35 C36 1.385(7)
C35 H13 0.9500
C36 H14 0.9500
C37 C42 1.388(6)
C37 C38 1.387(6)
C38 C39 1.381(7)
C38 H15 0.9500
C39 C40 1.389(7)
C39 H16 0.9500
C40 C41 1.379(7)
C40 C43 1.523(7)
C41 C42 1.376(7)
C41 H17 0.9500
C42 H18 0.9500
C43 H19 0.9800
C43 H20 0.9800
C43 H21 0.9800
C44 C49 1.385(6)
C44 C45 1.390(6)
C45 C46 1.385(7)
C45 H22 0.9500
C46 C47 1.386(7)
C46 H23 0.9500
C47 C48 1.374(7)
C47 C50 1.512(6)
C48 C49 1.392(7)
C48 H24 0.9500
C49 H25 0.9500
C50 H26 0.9800
C50 H27 0.9800
C50 H28 0.9800
C51 C52 1.396(6)
C51 C56 1.396(6)
C52 C53 1.401(6)
C52 C57 1.493(6)
C53 C54 1.381(8)
C53 H29 0.9500
C54 C55 1.392(7)
C54 C58 1.525(7)
C55 C56 1.385(6)
C55 H30 0.9500
C56 C59 1.505(6)
C57 H31 0.9800
C57 H32 0.9800
C57 H33 0.9800
C58 H34 0.9800
C58 H35 0.9800
C58 H36 0.9800
C59 H37 0.9800
C59 H38 0.9800
C59 H39 0.9800
C60 C65 1.388(6)
C60 C61 1.403(6)
C61 C62 1.389(6)
C61 H40 0.9500
C62 C63 1.388(6)
C62 C66 1.547(6)
C63 C64 1.397(7)
C63 H41 0.9500
C64 C65 1.394(6)
C64 C70 1.536(7)
C65 H42 0.9500
C66 C69 1.521(7)
C66 C67 1.534(7)
C66 C68 1.538(7)
C67 H43 0.9800
C67 H44 0.9800
C67 H45 0.9800
C68 H46 0.9800
C68 H47 0.9800
C68 H48 0.9800
C69 H49 0.9800
C69 H50 0.9800
C69 H51 0.9800
C70 C71 1.515(9)
C70 C73 1.518(9)
C70 C72 1.575(11)
C71 H52 0.9800
C71 H53 0.9800
C71 H54 0.9800
C72 H55 0.9800
C72 H56 0.9800
C72 H57 0.9800
C73 H58 0.9800
C73 H59 0.9800
C73 H60 0.9800
C74 C75 1.391(6)
C74 C79 1.410(6)
C75 C76 1.403(6)
C75 C80 1.506(6)
C76 C77 1.381(6)
C76 H61 0.9500
C77 C78 1.396(6)
C77 C81 1.510(6)
C78 C79 1.395(6)
C78 H62 0.9500
C79 C82 1.507(6)
C80 H63 0.9800
C80 H64 0.9800
C80 H65 0.9800
C81 H66 0.9800
C81 H67 0.9800
C81 H68 0.9800
C82 H69 0.9800
C82 H70 0.9800
C82 H71 0.9800
Cl1 C83 1.600(13)
Cl2 C83 1.676(12)
C83 H72 0.9900
C83 H73 0.9900
O9 C84 1.306(10)
C86 O10 1.427(15)
C86 H81 0.9800
C86 H82 0.9800
C86 H83 0.9800
Cl4 C85 1.625(13)
Cl5 C85 1.670(11)
Cl6 C85 1.796(12)
Cl3 C85 1.687(11)
O13 C91 1.495(17)
O12 C90 1.25(2)

loop_
_geom_torsion_atom_site_label_1
_geom_torsion_atom_site_label_2
_geom_torsion_atom_site_label_3
_geom_torsion_atom_site_label_4
_geom_torsion
C21 N5 S1 O1 176.6(3)
C24 N5 S1 O1 -57.9(3)
C21 N5 S1 O2 47.4(3)
C24 N5 S1 O2 172.8(3)
C21 N5 S1 C37 -67.9(3)
C24 N5 S1 C37 57.5(3)
C29 N6 S2 O4 159.8(3)
C32 N6 S2 O4 -6.4(4)
C29 N6 S2 O3 30.6(4)
C32 N6 S2 O3 -135.7(3)
C29 N6 S2 C44 -85.0(4)
C32 N6 S2 C44 108.8(4)
C4 N1 C1 C20 -175.8(4)
Ni1 N1 C1 C20 6.2(5)
C4 N1 C1 C2 -2.8(4)
Ni1 N1 C1 C2 179.3(2)
N1 C1 C2 C3 0.8(4)
C20 C1 C2 C3 174.1(4)
N1 C1 C2 C21 178.6(3)
C20 C1 C2 C21 -8.0(6)
C21 C2 C3 C4 -175.9(4)
C1 C2 C3 C4 1.5(4)
C1 N1 C4 C5 -171.5(4)
Ni1 N1 C4 C5 6.3(6)
C1 N1 C4 C3 3.8(4)
Ni1 N1 C4 C3 -178.4(3)
C2 C3 C4 C5 172.0(4)
C2 C3 C4 N1 -3.4(5)
N1 C4 C5 C6 3.0(6)
C3 C4 C5 C6 -171.7(4)
N1 C4 C5 C51 176.3(4)
C3 C4 C5 C51 1.6(6)
C9 N2 C6 C5 172.6(4)
Ni1 N2 C6 C5 -5.6(6)
C9 N2 C6 C7 -1.4(4)
Ni1 N2 C6 C7 -179.7(3)
C4 C5 C6 N2 -3.4(6)
C51 C5 C6 N2 -176.8(4)
C4 C5 C6 C7 170.0(4)
C51 C5 C6 C7 -3.4(6)
N2 C6 C7 C8 1.7(5)
C5 C6 C7 C8 -172.6(4)
C6 C7 C8 C9 -1.2(5)
C6 N2 C9 C10 176.2(4)
Ni1 N2 C9 C10 -5.5(6)
C6 N2 C9 C8 0.6(4)
Ni1 N2 C9 C8 178.9(3)
C7 C8 C9 N2 0.4(5)
C7 C8 C9 C10 -175.3(4)
N2 C9 C10 C11 -6.3(6)
C8 C9 C10 C11 168.8(4)
N2 C9 C10 C60 172.4(4)
C8 C9 C10 C60 -12.5(6)
C14 N3 C11 C10 -176.2(4)
Ni1 N3 C11 C10 5.1(6)
C14 N3 C11 C12 1.5(4)
Ni1 N3 C11 C12 -177.1(3)
C9 C10 C11 N3 6.5(6)
C60 C10 C11 N3 -172.3(4)
C9 C10 C11 C12 -171.0(4)
C60 C10 C11 C12 10.3(6)
N3 C11 C12 C13 -2.4(5)
C10 C11 C12 C13 175.4(4)
C11 C12 C13 C14 2.2(5)
C11 N3 C14 C15 -176.3(4)
Ni1 N3 C14 C15 2.3(6)
C11 N3 C14 C13 -0.1(4)
Ni1 N3 C14 C13 178.5(3)
C12 C13 C14 N3 -1.4(5)
C12 C13 C14 C15 174.9(4)
N3 C14 C15 C16 3.3(6)
C13 C14 C15 C16 -172.4(4)
N3 C14 C15 C74 179.4(4)
C13 C14 C15 C74 3.7(6)
C14 C15 C16 N4 2.8(6)
C74 C15 C16 N4 -173.3(4)
C14 C15 C16 C17 178.1(4)
C74 C15 C16 C17 1.9(6)
C19 N4 C16 C15 171.3(4)
Ni1 N4 C16 C15 -14.4(6)
C19 N4 C16 C17 -4.6(4)
Ni1 N4 C16 C17 169.8(3)
C15 C16 C17 C88 -175.1(4)
N4 C16 C17 C88 0.8(5)
C16 C17 C88 C19 3.1(4)
C16 C17 C88 C29 -167.1(4)
C16 N4 C19 C20 -176.6(4)
Ni1 N4 C19 C20 8.9(6)
C16 N4 C19 C88 6.7(4)
Ni1 N4 C19 C88 -167.8(3)
C17 C88 C19 N4 -6.3(4)
C29 C88 C19 N4 165.7(3)
C17 C88 C19 C20 176.8(4)
C29 C88 C19 C20 -11.1(6)
N1 C1 C20 C19 14.7(6)
C2 C1 C20 C19 -157.7(4)
N1 C1 C20 P1 -165.0(3)
C2 C1 C20 P1 22.6(5)
N4 C19 C20 C1 -22.7(6)
C88 C19 C20 C1 153.7(4)
N4 C19 C20 P1 157.0(3)
C88 C19 C20 P1 -26.6(5)
O8 P1 C20 C1 103.5(3)
C22 P1 C20 C1 -17.6(4)
C30 P1 C20 C1 -134.2(3)
O8 P1 C20 C19 -76.2(3)
C22 P1 C20 C19 162.7(3)
C30 P1 C20 C19 46.1(3)
C24 N5 C21 C22 -5.5(4)
S1 N5 C21 C22 124.1(3)
C24 N5 C21 C2 162.8(4)
S1 N5 C21 C2 -67.6(5)
C3 C2 C21 C22 165.9(4)
C1 C2 C21 C22 -11.2(6)
C3 C2 C21 N5 -0.6(7)
C1 C2 C21 N5 -177.7(3)
N5 C21 C22 C23 6.9(5)
C2 C21 C22 C23 -161.2(4)
N5 C21 C22 P1 -178.6(3)
C2 C21 C22 P1 13.3(6)
O8 P1 C22 C21 -124.1(3)
C30 P1 C22 C21 106.9(4)
C20 P1 C22 C21 0.2(4)
O8 P1 C22 C23 49.2(4)
C30 P1 C22 C23 -79.8(4)
C20 P1 C22 C23 173.5(4)
C21 C22 C23 C24 -5.6(5)
P1 C22 C23 C24 -179.7(3)
C21 C22 C23 C28 169.3(4)
P1 C22 C23 C28 -4.7(7)
C28 C23 C24 C25 4.4(6)
C22 C23 C24 C25 -179.9(4)
C28 C23 C24 N5 -173.6(4)
C22 C23 C24 N5 2.2(4)
C21 N5 C24 C25 -175.9(4)
S1 N5 C24 C25 52.8(5)
C21 N5 C24 C23 1.9(4)
S1 N5 C24 C23 -129.4(3)
C23 C24 C25 C26 -2.0(7)
N5 C24 C25 C26 175.5(4)
C24 C25 C26 C27 -1.3(7)
C25 C26 C27 C28 2.2(7)
C26 C27 C28 C23 0.2(7)
C24 C23 C28 C27 -3.4(6)
C22 C23 C28 C27 -177.8(4)
C32 N6 C29 C30 2.4(4)
S2 N6 C29 C30 -165.7(3)
C32 N6 C29 C88 178.6(4)
S2 N6 C29 C88 10.6(6)
C17 C88 C29 C30 -168.3(4)
C19 C88 C29 C30 22.5(6)
C17 C88 C29 N6 16.0(7)
C19 C88 C29 N6 -153.1(4)
N6 C29 C30 C31 -1.1(4)
C88 C29 C30 C31 -177.5(4)
N6 C29 C30 P1 -177.0(3)
C88 C29 C30 P1 6.7(5)
O8 P1 C30 C29 87.7(3)
C22 P1 C30 C29 -144.4(3)
C20 P1 C30 C29 -36.3(3)
O8 P1 C30 C31 -86.8(4)
C22 P1 C30 C31 41.1(5)
C20 P1 C30 C31 149.2(4)
C29 C30 C31 C36 179.3(4)
P1 C30 C31 C36 -5.8(7)
C29 C30 C31 C32 -0.5(5)
P1 C30 C31 C32 174.3(3)
C36 C31 C32 C33 2.6(7)
C30 C31 C32 C33 -177.5(4)
C36 C31 C32 N6 -177.9(4)
C30 C31 C32 N6 2.0(5)
C29 N6 C32 C33 176.8(5)
S2 N6 C32 C33 -14.8(7)
C29 N6 C32 C31 -2.7(5)
S2 N6 C32 C31 165.8(3)
C31 C32 C33 C34 -0.9(7)
N6 C32 C33 C34 179.7(5)
C32 C33 C34 C35 -0.9(8)
C33 C34 C35 C36 1.1(9)
C34 C35 C36 C31 0.5(7)
C32 C31 C36 C35 -2.3(7)
C30 C31 C36 C35 177.8(5)
O1 S1 C37 C42 -166.2(3)
O2 S1 C37 C42 -31.7(4)
N5 S1 C37 C42 81.9(4)
O1 S1 C37 C38 15.0(4)
O2 S1 C37 C38 149.5(4)
N5 S1 C37 C38 -96.9(4)
C42 C37 C38 C39 0.2(7)
S1 C37 C38 C39 179.0(4)
C37 C38 C39 C40 1.0(8)
C38 C39 C40 C41 -2.3(8)
C38 C39 C40 C43 178.4(5)
C39 C40 C41 C42 2.4(8)
C43 C40 C41 C42 -178.3(5)
C40 C41 C42 C37 -1.3(8)
C38 C37 C42 C41 -0.1(7)
S1 C37 C42 C41 -178.9(4)
O4 S2 C44 C49 -114.2(4)
O3 S2 C44 C49 19.4(4)
N6 S2 C44 C49 134.0(4)
O4 S2 C44 C45 64.8(4)
O3 S2 C44 C45 -161.6(4)
N6 S2 C44 C45 -47.0(4)
C49 C44 C45 C46 -0.7(7)
S2 C44 C45 C46 -179.7(4)
C44 C45 C46 C47 -0.6(8)
C45 C46 C47 C48 0.6(8)
C45 C46 C47 C50 -178.7(5)
C46 C47 C48 C49 0.8(7)
C50 C47 C48 C49 -179.9(4)
C45 C44 C49 C48 2.0(7)
S2 C44 C49 C48 -178.9(3)
C47 C48 C49 C44 -2.1(7)
C4 C5 C51 C52 91.0(5)
C6 C5 C51 C52 -95.6(5)
C4 C5 C51 C56 -89.5(5)
C6 C5 C51 C56 84.0(5)
C56 C51 C52 C53 -1.6(7)
C5 C51 C52 C53 177.9(5)
C56 C51 C52 C57 178.0(4)
C5 C51 C52 C57 -2.5(6)
C51 C52 C53 C54 -0.1(9)
C57 C52 C53 C54 -179.8(6)
C52 C53 C54 C55 1.3(10)
C52 C53 C54 C58 -176.4(7)
C53 C54 C55 C56 -0.8(10)
C58 C54 C55 C56 176.9(7)
C54 C55 C56 C51 -0.9(8)
C54 C55 C56 C59 179.8(5)
C52 C51 C56 C55 2.1(7)
C5 C51 C56 C55 -177.4(4)
C52 C51 C56 C59 -178.6(4)
C5 C51 C56 C59 1.9(6)
C11 C10 C60 C65 112.0(4)
C9 C10 C60 C65 -66.8(5)
C11 C10 C60 C61 -67.6(5)
C9 C10 C60 C61 113.6(4)
C65 C60 C61 C62 -2.0(6)
C10 C60 C61 C62 177.6(4)
C60 C61 C62 C63 0.1(6)
C60 C61 C62 C66 -179.5(4)
C61 C62 C63 C64 1.8(6)
C66 C62 C63 C64 -178.5(4)
C62 C63 C64 C65 -1.8(7)
C62 C63 C64 C70 179.5(5)
C61 C60 C65 C64 2.0(6)
C10 C60 C65 C64 -177.6(4)
C63 C64 C65 C60 -0.2(7)
C70 C64 C65 C60 178.5(5)
C63 C62 C66 C69 -0.6(6)
C61 C62 C66 C69 179.0(4)
C63 C62 C66 C67 -120.2(5)
C61 C62 C66 C67 59.5(5)
C63 C62 C66 C68 121.1(5)
C61 C62 C66 C68 -59.2(5)
C65 C64 C70 C71 5.3(11)
C63 C64 C70 C71 -176.1(8)
C65 C64 C70 C73 130.3(5)
C63 C64 C70 C73 -51.1(7)
C65 C64 C70 C72 -113.1(6)
C63 C64 C70 C72 65.5(7)
C16 C15 C74 C75 -85.2(5)
C14 C15 C74 C75 98.6(5)
C16 C15 C74 C79 95.5(5)
C14 C15 C74 C79 -80.8(5)
C79 C74 C75 C76 -0.4(6)
C15 C74 C75 C76 -179.7(4)
C79 C74 C75 C80 -178.9(4)
C15 C74 C75 C80 1.7(6)
C74 C75 C76 C77 1.9(6)
C80 C75 C76 C77 -179.5(4)
C75 C76 C77 C78 -2.7(6)
C75 C76 C77 C81 177.6(4)
C76 C77 C78 C79 2.1(6)
C81 C77 C78 C79 -178.2(4)
C77 C78 C79 C74 -0.6(6)
C77 C78 C79 C82 178.5(4)
C75 C74 C79 C78 -0.2(6)
C15 C74 C79 C78 179.1(4)
C75 C74 C79 C82 -179.4(4)
C15 C74 C79 C82 0.0(6)
